data_4510717
loop_
_publ_author_name
'Khullar, Sadhika'
'Mandal, Sanjay K.'

_publ_section_title
;
 Structural Diversity of Mn(II) Complexes with Acetylene Dicarboxylate and
 Hexadentate Ancillary Ligands under Ambient Conditions: Effect of
 Methylene Chain Length on Coordination Architectures
;
_journal_issue 7
_journal_name_full 'Crystal Growth &amp; Design'
_journal_page_first 3116
_journal_paper_doi 10.1021/cg400507n
_journal_volume 13
_journal_year 2013
_chemical_formula_moiety 'C27 H42 Mn2 N6 O6, 2(C4 O4), 3(H2 O)'
_chemical_formula_sum 'C35 H48 Mn2 N6 O17'
_chemical_formula_weight 934.67
_chemical_name_common '[Mn2(tppn)(H2O)6](adc)2.3H2O'
_space_group_crystal_system monoclinic
_space_group_IT_number 14
_space_group_name_Hall '-P 2yn'
_space_group_name_H-M_alt 'P 1 21/n 1'
_symmetry_space_group_name_Hall '-P 2yn'
_symmetry_space_group_name_H-M 'P 1 21/n 1'
_atom_sites_solution_hydrogens geom
_atom_sites_solution_primary direct
_atom_sites_solution_secondary difmap
_cell_angle_alpha 90
_cell_angle_beta 94.851(6)
_cell_angle_gamma 90
_cell_formula_units_Z 4
_cell_length_a 9.462(3)
_cell_length_b 17.300(4)
_cell_length_c 26.001(7)
_cell_measurement_reflns_used 132
_cell_measurement_temperature 296.(2)
_cell_measurement_theta_max 21.2869
_cell_measurement_theta_min 3.3627
_cell_volume 4241(2)
_computing_cell_refinement 'APEX2 v2010.11-3 (Bruker AXS)'
_computing_data_collection 'APEX 2 (Bruker)'
_computing_data_reduction 'SAINT V7.68A (Bruker AXS, 2009)'
_computing_molecular_graphics 'SHELXTL (Bruker AXS)'
_computing_publication_material 'SHELXTL (Bruker AXS)'
_computing_structure_refinement 'SHELXL-97 (Sheldrick, 2008)'
_computing_structure_solution 'SHELXS-97 (Sheldrick, 2008)'
_diffrn_ambient_temperature 296.(2)
_diffrn_detector_area_resol_mean 8.3333
_diffrn_measured_fraction_theta_full 0.978
_diffrn_measured_fraction_theta_max 0.978
_diffrn_measurement_device_type 'Bruker Kappa APEX II'
_diffrn_measurement_method 'phi and omega scans'
_diffrn_radiation_monochromator graphite
_diffrn_radiation_wavelength 0.71073
_diffrn_reflns_av_R_equivalents 0.0735
_diffrn_reflns_av_sigmaI/netI 0.0538
_diffrn_reflns_limit_h_max 11
_diffrn_reflns_limit_h_min -11
_diffrn_reflns_limit_k_max 20
_diffrn_reflns_limit_k_min -20
_diffrn_reflns_limit_l_max 30
_diffrn_reflns_limit_l_min -31
_diffrn_reflns_number 43747
_diffrn_reflns_theta_full 25.17
_diffrn_reflns_theta_max 25.17
_diffrn_reflns_theta_min 1.42
_diffrn_source 'sealed tube'
_diffrn_source_type 'fine focus'
_exptl_absorpt_coefficient_mu 0.674
_exptl_absorpt_correction_T_max 0.7452
_exptl_absorpt_correction_T_min 0.6891
_exptl_absorpt_correction_type multi-scan
_exptl_absorpt_process_details 'SADABS V2008/1 (Bruker AXS)'
_exptl_crystal_colour colourless
_exptl_crystal_density_diffrn 1.464
_exptl_crystal_density_method 'not measured'
_exptl_crystal_description rectangular
_exptl_crystal_F_000 1944
_exptl_crystal_size_max 0.300
_exptl_crystal_size_mid 0.250
_exptl_crystal_size_min 0.250
_refine_diff_density_max 1.246
_refine_diff_density_min -0.658
_refine_ls_extinction_method none
_refine_ls_goodness_of_fit_ref 1.080
_refine_ls_hydrogen_treatment mixed
_refine_ls_matrix_type full
_refine_ls_number_parameters 448
_refine_ls_number_reflns 7457
_refine_ls_number_restraints 0
_refine_ls_restrained_S_all 1.080
_refine_ls_R_factor_all 0.0864
_refine_ls_R_factor_gt 0.0556
_refine_ls_shift/su_max 0.002
_refine_ls_shift/su_mean 0.000
_refine_ls_structure_factor_coef Fsqd
_refine_ls_weighting_details 'calc w=1/[\s^2^(Fo^2^)+(0.0786P)^2^+3.8205P] where P=(Fo^2^+2Fc^2^)/3'
_refine_ls_weighting_scheme calc
_refine_ls_wR_factor_gt 0.1470
_refine_ls_wR_factor_ref 0.1671
_reflns_number_gt 5178
_reflns_number_total 7457
_reflns_threshold_expression >2sigma(I)
_cod_data_source_file cg400507n_si_002.cif
_cod_data_source_block 2
_cod_original_cell_volume 4241.(2)
_cod_database_code 4510717

loop_
_space_group_symop_operation_xyz
'x, y, z'
'-x+1/2, y+1/2, -z+1/2'
'-x, -y, -z'
'x-1/2, -y-1/2, z-1/2'

loop_
_atom_site_type_symbol
_atom_site_label
_atom_site_fract_x
_atom_site_fract_y
_atom_site_fract_z
_atom_site_U_iso_or_equiv
_atom_site_adp_type
_atom_site_calc_flag
_atom_site_refinement_flags
_atom_site_occupancy
Mn Mn1 0.03207(7) 0.38136(3) 0.87577(2) 0.03772(19) Uani d . 1
Mn Mn2 0.05611(6) 0.13268(3) 1.10353(2) 0.03547(18) Uani d . 1
N N1 0.1238(3) 0.25675(18) 0.89482(12) 0.0349(7) Uani d . 1
N N2 -0.1547(3) 0.3080(2) 0.89436(13) 0.0407(8) Uani d . 1
N N3 0.0833(4) 0.3306(2) 0.79955(13) 0.0451(9) Uani d . 1
N N4 0.1400(3) 0.25740(18) 1.09008(11) 0.0323(7) Uani d . 1
N N5 0.1095(4) 0.1808(2) 1.18268(13) 0.0455(9) Uani d . 1
N N6 -0.1396(3) 0.20557(19) 1.08624(13) 0.0381(8) Uani d . 1
O O1 -0.0828(4) 0.47608(19) 0.83682(14) 0.0690(10) Uani d . 1
H H1A -0.023 0.5101 0.8255 0.103 Uiso d R 1
H H1B -0.1381 0.4603 0.8096 0.103 Uiso d R 1
O O2 0.2492(3) 0.4233(2) 0.88910(12) 0.0573(8) Uani d . 1
H H2A 0.3078 0.385 0.8887 0.086 Uiso d R 1
H H2B 0.2678 0.4558 0.8653 0.086 Uiso d R 1
O O3 0.0072(3) 0.44064(19) 0.94752(12) 0.0598(9) Uani d . 1
H H3A -0.0262 0.4098 0.9705 0.09 Uiso d R 1
H H3B 0.0896 0.4578 0.9608 0.09 Uiso d R 1
O O4 0.0098(3) 0.08943(17) 1.02347(11) 0.0526(8) Uani d . 1
H H4A 0.0847 0.0664 1.0127 0.079 Uiso d R 1
H H4B -0.06 0.0558 1.0216 0.079 Uiso d R 1
O O5 0.2703(3) 0.08853(19) 1.09990(12) 0.0589(9) Uani d . 1
H H5A 0.2788 0.0454 1.1161 0.088 Uiso d R 1
H H5B 0.2867 0.0814 1.0683 0.088 Uiso d R 1
O O6 -0.0514(5) 0.0314(2) 1.12739(15) 0.0805(12) Uani d . 1
H H6A 0.0043 0.0042 1.1489 0.121 Uiso d R 1
H H6B -0.1264 0.0441 1.1428 0.121 Uiso d R 1
O O7 0.3851(3) 0.08242(18) 1.00816(11) 0.0536(8) Uani d . 1
O O8 0.2029(4) 0.0167(2) 0.97017(15) 0.0789(12) Uani d . 1
O O9 0.4370(4) 0.0825(2) 0.79908(13) 0.0765(11) Uani d . 1
O O10 0.6190(4) 0.0095(2) 0.82881(13) 0.0789(12) Uani d . 1
O O11 0.2196(3) 0.5067(2) 0.00830(13) 0.0619(9) Uani d . 1
O O12 0.3807(3) 0.42176(17) -0.01380(11) 0.0464(7) Uani d . 1
O O13 0.6261(5) 0.4874(3) 0.17800(15) 0.1104(18) Uani d . 1
O O14 0.4674(7) 0.4214(4) 0.2030(3) 0.0634(18) Uiso d P 0.5
O O14A 0.3790(7) 0.4760(4) 0.1970(3) 0.0604(17) Uiso d P 0.5
O O15 0.2540(6) 0.5098(2) 0.24149(13) 0.076(2) Uiso d PG 0.5
O O16 0.8720(6) 0.9500(3) 0.2039(2) 0.139(3) Uiso d PG 0.75
H H16D 0.8688 0.9039 0.1925 0.209 Uiso d PG 0.75
H H16C 0.7882 0.9672 0.2051 0.209 Uiso d PG 0.75
O O17 0.4034(4) 0.0850(2) 0.69391(13) 0.0797(11) Uiso d G 1
O O18 0.1253(6) 0.9430(3) 0.1994(2) 0.138(3) Uiso d PG 0.75
H H18A 0.2132 0.9508 0.197 0.207 Uiso d PG 0.75
H H18B 0.0995 0.9664 0.2258 0.207 Uiso d PG 0.75
C C1 0.2008(4) 0.2496(2) 0.94700(15) 0.0395(10) Uani d . 1
H H1C 0.2769 0.2873 0.9499 0.047 Uiso calc R 1
H H1D 0.2437 0.1987 0.95 0.047 Uiso calc R 1
C C2 0.1093(4) 0.2611(2) 0.99196(14) 0.0378(9) Uani d . 1
H H2C 0.0433 0.2184 0.9937 0.045 Uiso calc R 1
H H2D 0.0555 0.3087 0.9876 0.045 Uiso calc R 1
C C3 0.2098(4) 0.2646(2) 1.04163(14) 0.0367(9) Uani d . 1
H H3C 0.2793 0.2236 1.0405 0.044 Uiso calc R 1
H H3D 0.2606 0.3134 1.0422 0.044 Uiso calc R 1
C C4 0.2483(5) 0.2676(3) 1.13428(15) 0.0455(11) Uani d . 1
H H4C 0.2775 0.3214 1.1363 0.055 Uiso calc R 1
H H4D 0.331 0.2366 1.1287 0.055 Uiso calc R 1
C C5 0.1916(5) 0.2443(3) 1.18429(15) 0.0455(11) Uani d . 1
C C6 0.2204(6) 0.2861(3) 1.22940(18) 0.0669(15) Uani d . 1
H H6 0.2768 0.3301 1.2298 0.08 Uiso calc R 1
C C7 0.16405(16) 0.26127(10) 1.27375(3) 0.0818(19) Uani d G 1
H H7 0.1815 0.2886 1.3044 0.098 Uiso calc R 1
C C8 0.08253(15) 0.19626(9) 1.27208(3) 0.0813(18) Uani d G 1
H H8 0.0447 0.1783 1.3017 0.098 Uiso calc R 1
C C9 0.05679(14) 0.15757(8) 1.22607(3) 0.0667(15) Uani d G 1
H H9 0.0004 0.1135 1.2252 0.08 Uiso calc R 1
C C10 0.02372(14) 0.31456(7) 1.09365(3) 0.0377(9) Uani d G 1
H H10A 0.0386 0.3574 1.0706 0.045 Uiso calc R 1
H H10B 0.0284 0.3348 1.1285 0.045 Uiso calc R 1
C C11 -0.12243(13) 0.28163(7) 1.08012(3) 0.0355(9) Uani d G 1
C C12 -0.23722(14) 0.32910(7) 1.06483(4) 0.0546(12) Uani d G 1
H H12 -0.2242 0.382 1.0608 0.066 Uiso calc R 1
C C13 -0.37121(13) 0.29673(9) 1.05573(4) 0.0669(15) Uani d G 1
H H13 -0.4488 0.3277 1.0454 0.08 Uiso calc R 1
C C14 -0.38815(12) 0.21877(9) 1.06205(4) 0.0629(14) Uani d G 1
H H14 -0.4772 0.196 1.0563 0.075 Uiso calc R 1
C C15 -0.27211(12) 0.17534(8) 1.07683(3) 0.0512(12) Uani d G 1
H H15 -0.2838 0.1223 1.0807 0.061 Uiso calc R 1
C C16 0.22723(9) 0.24350(6) 0.85595(3) 0.0452(10) Uani d G 1
H H16A 0.2501 0.1889 0.855 0.054 Uiso calc R 1
H H16B 0.314 0.2715 0.8661 0.054 Uiso calc R 1
C C17 0.17049(10) 0.26944(5) 0.80267(3) 0.0444(10) Uani d G 1
C C18 0.21177(10) 0.23330(5) 0.75915(3) 0.0642(15) Uani d G 1
H H18 0.2706 0.1902 0.7621 0.077 Uiso calc R 1
C C19 0.16490(10) 0.26172(5) 0.71111(3) 0.0735(16) Uani d G 1
H H19 0.1937 0.2389 0.6814 0.088 Uiso calc R 1
C C20 0.07543(10) 0.32395(5) 0.70792(3) 0.0651(14) Uani d G 1
H H20 0.0413 0.3436 0.676 0.078 Uiso calc R 1
C C21 0.03709(11) 0.35666(5) 0.75244(3) 0.0541(12) Uani d G 1
H H21 -0.0238 0.3989 0.75 0.065 Uiso calc R 1
C C22 0.00649(10) 0.20012(5) 0.88710(3) 0.0416(10) Uani d G 1
H H22A 0.0302 0.1546 0.9079 0.05 Uiso calc R 1
H H22B -0.0031 0.1843 0.8512 0.05 Uiso calc R 1
C C23 -0.13368(10) 0.23190(6) 0.90130(3) 0.0377(9) Uani d G 1
C C24 -0.23848(10) 0.18465(7) 0.91890(3) 0.0543(12) Uani d G 1
H H24 -0.2228 0.1319 0.9231 0.065 Uiso calc R 1
C C25 -0.36541(10) 0.21669(9) 0.92995(4) 0.0715(16) Uani d G 1
H H25 -0.4363 0.1859 0.9418 0.086 Uiso calc R 1
C C26 -0.38651(11) 0.29540(9) 0.92318(4) 0.0715(16) Uani d G 1
H H26 -0.4714 0.3185 0.9304 0.086 Uiso calc R 1
C C27 -0.27909(11) 0.33828(8) 0.90553(4) 0.0539(12) Uani d G 1
H H27 -0.293 0.3911 0.901 0.065 Uiso calc R 1
C C28 0.50580(15) 0.04506(9) 0.83288(4) 0.0487(11) Uani d G 1
C C29 0.44516(15) 0.04164(8) 0.88340(4) 0.0463(11) Uani d G 1
C C30 0.39569(15) 0.04102(8) 0.92387(4) 0.0429(10) Uani d G 1
C C31 0.32529(15) 0.04638(8) 0.97185(4) 0.0436(10) Uani d G 1
C C32 0.5041(2) 0.46732(11) 0.16827(4) 0.105(3) Uani d G 1
C C33 0.4443(2) 0.46655(12) 0.11477(4) 0.0524(12) Uani d G 1
C C34 0.3946(2) 0.46706(12) 0.07076(4) 0.0452(10) Uani d G 1
C C35 0.3274(2) 0.46483(13) 0.01752(4) 0.0403(10) Uani d G 1

loop_
_atom_site_aniso_label
_atom_site_aniso_U_11
_atom_site_aniso_U_22
_atom_site_aniso_U_33
_atom_site_aniso_U_12
_atom_site_aniso_U_13
_atom_site_aniso_U_23
Mn1 0.0444(4) 0.0376(4) 0.0310(3) -0.0004(3) 0.0024(3) -0.0002(3)
Mn2 0.0395(4) 0.0321(3) 0.0354(3) 0.0023(3) 0.0068(3) 0.0008(2)
N1 0.0336(18) 0.0410(18) 0.0303(17) 0.0035(14) 0.0038(14) 0.0008(14)
N2 0.0348(19) 0.046(2) 0.041(2) 0.0022(16) 0.0023(15) -0.0081(16)
N3 0.048(2) 0.054(2) 0.0335(19) 0.0075(18) 0.0046(16) 0.0013(16)
N4 0.0319(18) 0.0368(18) 0.0280(17) -0.0018(14) 0.0010(14) 0.0006(13)
N5 0.056(2) 0.051(2) 0.0304(19) 0.0054(18) 0.0068(16) 0.0049(16)
N6 0.0318(19) 0.0397(19) 0.043(2) 0.0008(15) 0.0055(15) -0.0052(15)
O1 0.088(3) 0.055(2) 0.066(2) 0.0140(19) 0.0141(19) 0.0149(17)
O2 0.0524(19) 0.071(2) 0.0481(19) -0.0154(17) 0.0027(15) 0.0036(16)
O3 0.056(2) 0.069(2) 0.054(2) -0.0093(17) 0.0066(16) -0.0243(17)
O4 0.0548(19) 0.0460(18) 0.0586(19) -0.0088(15) 0.0138(16) -0.0166(15)
O5 0.064(2) 0.071(2) 0.0430(18) 0.0264(18) 0.0124(16) 0.0073(16)
O6 0.096(3) 0.055(2) 0.095(3) -0.008(2) 0.036(2) 0.017(2)
O7 0.055(2) 0.063(2) 0.0431(18) -0.0047(16) 0.0068(15) -0.0106(15)
O8 0.060(2) 0.089(3) 0.092(3) -0.034(2) 0.038(2) -0.043(2)
O9 0.080(3) 0.104(3) 0.046(2) 0.028(2) 0.0044(19) 0.0163(19)
O10 0.082(3) 0.105(3) 0.053(2) 0.043(2) 0.0287(19) 0.025(2)
O11 0.047(2) 0.069(2) 0.066(2) 0.0145(17) -0.0108(16) -0.0240(17)
O12 0.0512(18) 0.0487(17) 0.0390(16) 0.0042(14) 0.0022(14) -0.0050(13)
O13 0.113(4) 0.151(4) 0.060(3) -0.066(3) -0.031(2) 0.036(3)
C1 0.036(2) 0.048(2) 0.034(2) 0.0060(19) 0.0010(18) 0.0077(18)
C2 0.036(2) 0.046(2) 0.032(2) 0.0008(18) 0.0007(17) 0.0042(17)
C3 0.031(2) 0.045(2) 0.034(2) -0.0069(18) 0.0032(17) 0.0054(17)
C4 0.043(3) 0.056(3) 0.035(2) -0.010(2) -0.0087(19) -0.0047(19)
C5 0.046(3) 0.059(3) 0.030(2) 0.010(2) -0.0064(19) -0.0025(19)
C6 0.079(4) 0.077(4) 0.041(3) 0.003(3) -0.015(3) -0.015(2)
C7 0.110(5) 0.103(5) 0.029(3) 0.035(4) -0.011(3) -0.018(3)
C8 0.112(5) 0.101(5) 0.032(3) 0.021(4) 0.014(3) 0.007(3)
C9 0.090(4) 0.073(3) 0.039(3) 0.010(3) 0.017(3) 0.011(2)
C10 0.048(2) 0.030(2) 0.035(2) 0.0022(18) 0.0036(18) -0.0014(16)
C11 0.039(2) 0.038(2) 0.030(2) 0.0070(18) 0.0034(17) -0.0019(16)
C12 0.056(3) 0.048(3) 0.060(3) 0.018(2) 0.001(2) 0.000(2)
C13 0.039(3) 0.084(4) 0.076(4) 0.026(3) -0.008(3) -0.010(3)
C14 0.034(3) 0.081(4) 0.073(3) 0.002(2) -0.002(2) -0.022(3)
C15 0.040(3) 0.054(3) 0.060(3) -0.005(2) 0.009(2) -0.015(2)
C16 0.042(3) 0.058(3) 0.037(2) 0.013(2) 0.0110(19) 0.003(2)
C17 0.043(3) 0.058(3) 0.033(2) 0.005(2) 0.0073(19) -0.0019(19)
C18 0.079(4) 0.078(4) 0.037(3) 0.028(3) 0.015(2) -0.003(2)
C19 0.094(4) 0.094(4) 0.034(3) 0.016(3) 0.016(3) -0.011(3)
C20 0.081(4) 0.081(4) 0.032(2) 0.007(3) 0.000(2) 0.002(2)
C21 0.068(3) 0.061(3) 0.033(2) 0.014(2) 0.001(2) 0.006(2)
C22 0.051(3) 0.034(2) 0.039(2) 0.0008(19) 0.000(2) -0.0009(17)
C23 0.040(2) 0.040(2) 0.032(2) -0.0045(18) -0.0047(18) -0.0052(17)
C24 0.054(3) 0.056(3) 0.052(3) -0.017(2) 0.002(2) -0.006(2)
C25 0.053(3) 0.098(4) 0.065(3) -0.032(3) 0.016(3) -0.020(3)
C26 0.034(3) 0.100(4) 0.081(4) -0.009(3) 0.009(3) -0.038(3)
C27 0.038(3) 0.060(3) 0.062(3) 0.008(2) -0.004(2) -0.021(2)
C28 0.053(3) 0.052(3) 0.042(3) 0.005(2) 0.003(2) 0.002(2)
C29 0.043(3) 0.049(3) 0.047(3) 0.004(2) 0.003(2) -0.002(2)
C30 0.042(3) 0.045(2) 0.042(2) -0.0026(19) 0.006(2) -0.0051(19)
C31 0.048(3) 0.040(2) 0.043(3) -0.001(2) 0.010(2) -0.0087(19)
C32 0.142(6) 0.140(6) 0.035(3) -0.099(5) 0.013(3) -0.001(3)
C33 0.053(3) 0.062(3) 0.043(3) -0.016(2) 0.011(2) -0.009(2)
C34 0.042(2) 0.045(2) 0.049(3) 0.0000(19) 0.007(2) -0.010(2)
C35 0.037(2) 0.037(2) 0.046(2) -0.0049(19) 0.003(2) -0.0032(19)

loop_
_atom_type_symbol
_atom_type_description
_atom_type_scat_dispersion_real
_atom_type_scat_dispersion_imag
_atom_type_scat_source
C C 0.0033 0.0016 'International Tables Vol C Tables 4.2.6.8 and 6.1.1.4'
H H 0.0000 0.0000 'International Tables Vol C Tables 4.2.6.8 and 6.1.1.4'
N N 0.0061 0.0033 'International Tables Vol C Tables 4.2.6.8 and 6.1.1.4'
O O 0.0106 0.0060 'International Tables Vol C Tables 4.2.6.8 and 6.1.1.4'
Mn Mn 0.3368 0.7283 'International Tables Vol C Tables 4.2.6.8 and 6.1.1.4'

loop_
_geom_angle_atom_site_label_1
_geom_angle_atom_site_label_2
_geom_angle_atom_site_label_3
_geom_angle
O3 Mn1 O1 87.58(14)
O3 Mn1 O2 82.79(12)
O1 Mn1 O2 104.53(15)
O3 Mn1 N3 172.08(14)
O1 Mn1 N3 91.16(13)
O2 Mn1 N3 89.98(13)
O3 Mn1 N2 86.43(13)
O1 Mn1 N2 98.85(14)
O2 Mn1 N2 153.72(12)
N3 Mn1 N2 101.49(13)
O3 Mn1 N1 108.51(12)
O1 Mn1 N1 161.53(13)
O2 Mn1 N1 86.90(13)
N3 Mn1 N1 74.12(12)
N2 Mn1 N1 73.91(12)
O6 Mn2 O5 101.06(15)
O6 Mn2 O4 86.27(14)
O5 Mn2 O4 87.23(12)
O6 Mn2 N5 96.52(15)
O5 Mn2 N5 91.83(13)
O4 Mn2 N5 177.18(13)
O6 Mn2 N6 96.51(15)
O5 Mn2 N6 160.13(13)
O4 Mn2 N6 84.72(12)
N5 Mn2 N6 95.33(12)
O6 Mn2 N4 166.91(13)
O5 Mn2 N4 89.32(12)
O4 Mn2 N4 102.33(11)
N5 Mn2 N4 74.99(12)
N6 Mn2 N4 74.77(12)
C22 N1 C16 109.6(2)
C22 N1 C1 111.8(3)
C16 N1 C1 107.9(3)
C22 N1 Mn1 108.51(17)
C16 N1 Mn1 104.50(16)
C1 N1 Mn1 114.2(2)
C23 N2 C27 118.5(3)
C23 N2 Mn1 118.0(2)
C27 N2 Mn1 122.9(2)
C17 N3 C21 118.1(3)
C17 N3 Mn1 115.5(2)
C21 N3 Mn1 126.3(2)
C3 N4 C4 108.7(3)
C3 N4 C10 112.6(3)
C4 N4 C10 109.8(3)
C3 N4 Mn2 112.9(2)
C4 N4 Mn2 102.4(2)
C10 N4 Mn2 110.00(17)
C9 N5 C5 118.5(3)
C9 N5 Mn2 126.5(2)
C5 N5 Mn2 114.7(3)
C11 N6 C15 118.4(2)
C11 N6 Mn2 117.9(2)
C15 N6 Mn2 123.3(2)
Mn1 O1 H1A 110.4
Mn1 O1 H1B 112.2
H1A O1 H1B 107.0
Mn1 O2 H2A 109.8
Mn1 O2 H2B 110.4
H2A O2 H2B 108.6
Mn1 O3 H3A 111.8
Mn1 O3 H3B 110.0
H3A O3 H3B 107.3
Mn2 O4 H4A 110.5
Mn2 O4 H4B 111.2
H4A O4 H4B 107.8
Mn2 O5 H5A 109.5
Mn2 O5 H5B 109.7
H5A O5 H5B 109.1
Mn2 O6 H6A 110.5
Mn2 O6 H6B 110.5
H6A O6 H6B 108.2
O14A O14 C32 70.4(5)
O14 O14A C32 55.2(4)
H16D O16 H16C 109.5
H18A O18 H18B 109.5
N1 C1 C2 114.9(3)
N1 C1 H1C 108.5
C2 C1 H1C 108.5
N1 C1 H1D 108.5
C2 C1 H1D 108.5
H1C C1 H1D 107.5
C1 C2 C3 107.3(3)
C1 C2 H2C 110.2
C3 C2 H2C 110.2
C1 C2 H2D 110.2
C3 C2 H2D 110.2
H2C C2 H2D 108.5
N4 C3 C2 115.0(3)
N4 C3 H3C 108.5
C2 C3 H3C 108.5
N4 C3 H3D 108.5
C2 C3 H3D 108.5
H3C C3 H3D 107.5
N4 C4 C5 111.4(3)
N4 C4 H4C 109.3
C5 C4 H4C 109.3
N4 C4 H4D 109.3
C5 C4 H4D 109.3
H4C C4 H4D 108.0
N5 C5 C6 121.6(4)
N5 C5 C4 116.1(4)
C6 C5 C4 122.3(5)
C7 C6 C5 118.9(5)
C7 C6 H6 120.5
C5 C6 H6 120.5
C8 C7 C6 119.2(2)
C8 C7 H7 120.4
C6 C7 H7 120.4
C7 C8 C9 119.2
C7 C8 H8 120.4
C9 C8 H8 120.4
N5 C9 C8 122.57(17)
N5 C9 H9 118.7
C8 C9 H9 118.7
N4 C10 C11 113.72(13)
N4 C10 H10A 108.8
C11 C10 H10A 108.8
N4 C10 H10B 108.8
C11 C10 H10B 108.8
H10A C10 H10B 107.7
N6 C11 C12 120.99(15)
N6 C11 C10 117.50(15)
C12 C11 C10 121.4
C13 C12 C11 119.3
C13 C12 H12 120.3
C11 C12 H12 120.3
C14 C13 C12 119.4
C14 C13 H13 120.3
C12 C13 H13 120.3
C15 C14 C13 118.6
C15 C14 H14 120.7
C13 C14 H14 120.7
C14 C15 N6 123.26(15)
C14 C15 H15 118.4
N6 C15 H15 118.4
N1 C16 C17 112.03(13)
N1 C16 H16A 109.2
C17 C16 H16A 109.2
N1 C16 H16B 109.2
C17 C16 H16B 109.2
H16A C16 H16B 107.9
N3 C17 C18 121.62(15)
N3 C17 C16 117.35(15)
C18 C17 C16 121.0
C17 C18 C19 119.3
C17 C18 H18 120.3
C19 C18 H18 120.3
C20 C19 C18 119.0
C20 C19 H19 120.5
C18 C19 H19 120.5
C21 C20 C19 118.9
C21 C20 H20 120.6
C19 C20 H20 120.6
N3 C21 C20 123.01(15)
N3 C21 H21 118.5
C20 C21 H21 118.5
N1 C22 C23 112.93(13)
N1 C22 H22A 109.0
C23 C22 H22A 109.0
N1 C22 H22B 109.0
C23 C22 H22B 109.0
H22A C22 H22B 107.8
N2 C23 C24 121.25(15)
N2 C23 C22 116.61(15)
C24 C23 C22 122.1
C25 C24 C23 119.4
C25 C24 H24 120.3
C23 C24 H24 120.3
C24 C25 C26 119.3
C24 C25 H25 120.4
C26 C25 H25 120.4
C27 C26 C25 118.2
C27 C26 H26 120.9
C25 C26 H26 120.9
N2 C27 C26 123.43(16)
N2 C27 H27 118.3
C26 C27 H27 118.3
O9 C28 O10 127.2(2)
O9 C28 C29 115.66(17)
O10 C28 C29 117.16(16)
C30 C29 C28 178.2
C29 C30 C31 174.4
O7 C31 O8 126.4(2)
O7 C31 C30 118.21(15)
O8 C31 C30 115.20(17)
O13 C32 O14 110.1(4)
O13 C32 C33 119.22(19)
O14 C32 C33 124.4(3)
O13 C32 O14A 131.5(4)
O14 C32 O14A 54.5(4)
C33 C32 O14A 102.9(3)
C34 C33 C32 179.0
C33 C34 C35 176.9
O12 C35 O11 126.0(2)
O12 C35 C34 117.71(16)
O11 C35 C34 116.26(16)

loop_
_geom_bond_atom_site_label_1
_geom_bond_atom_site_label_2
_geom_bond_distance
Mn1 O3 2.159(3)
Mn1 O1 2.169(3)
Mn1 O2 2.179(3)
Mn1 N3 2.258(3)
Mn1 N2 2.261(4)
Mn1 N1 2.361(3)
Mn2 O6 2.144(3)
Mn2 O5 2.176(3)
Mn2 O4 2.221(3)
Mn2 N5 2.238(4)
Mn2 N6 2.254(3)
Mn2 N4 2.336(3)
N1 C22 1.481(3)
N1 C16 1.483(3)
N1 C1 1.490(5)
N2 C23 1.342(4)
N2 C27 1.342(3)
N3 C17 1.340(4)
N3 C21 1.343(3)
N4 C3 1.476(5)
N4 C4 1.484(5)
N4 C10 1.488(3)
N5 C9 1.333(4)
N5 C5 1.345(6)
N6 C11 1.337(3)
N6 C15 1.362(3)
O1 H1A 0.8836
O1 H1B 0.8869
O2 H2A 0.8649
O2 H2B 0.8654
O3 H3A 0.88
O3 H3B 0.8771
O4 H4A 0.8779
O4 H4B 0.8786
O5 H5A 0.8566
O5 H5B 0.8567
O6 H6A 0.8722
O6 H6B 0.8727
O7 C31 1.229(3)
O8 C31 1.264(4)
O9 C28 1.233(3)
O10 C28 1.247(4)
O11 C35 1.258(4)
O12 C35 1.242(3)
O13 C32 1.212(5)
O14 O14A 1.262(9)
O14 C32 1.273(7)
O14A C32 1.461(7)
O16 H16D 0.8499
O16 H16C 0.8501
O18 H18A 0.85
O18 H18B 0.85
C1 C2 1.525(5)
C1 H1C 0.97
C1 H1D 0.97
C2 C3 1.539(5)
C2 H2C 0.97
C2 H2D 0.97
C3 H3C 0.97
C3 H3D 0.97
C4 C5 1.503(6)
C4 H4C 0.97
C4 H4D 0.97
C5 C6 1.385(6)
C6 C7 1.379(6)
C6 H6 0.93
C7 C8 1.3625
C7 H7 0.93
C8 C9 1.3745
C8 H8 0.93
C9 H9 0.93
C10 C11 1.5096
C10 H10A 0.97
C10 H10B 0.97
C11 C12 1.3926
C12 C13 1.388
C12 H12 0.93
C13 C14 1.3698
C13 H13 0.93
C14 C15 1.3588
C14 H14 0.93
C15 H15 0.93
C16 C17 1.511
C16 H16A 0.97
C16 H16B 0.97
C17 C18 1.378
C18 C19 1.3802
C18 H18 0.93
C19 C20 1.3679
C19 H19 0.93
C20 C21 1.3646
C20 H20 0.93
C21 H21 0.93
C22 C23 1.5103
C22 H22A 0.97
C22 H22B 0.97
C23 C24 1.392
C24 C25 1.3751
C24 H24 0.93
C25 C26 1.3853
C25 H25 0.93
C26 C27 1.3686
C26 H26 0.93
C27 H27 0.93
C28 C29 1.4785
C29 C30 1.1874
C30 C31 1.4661
C32 C33 1.4568
C33 C34 1.1999
C34 C35 1.474
